data_7106093
loop_
_publ_author_name
'Johannes Forster'
'Benedikt Rosner'
'Marat M. Khusniyarov'
'Carsten Streb'

_publ_section_title
;
 Tuning the light absorption of a molecular vanadium oxide system for
 enhanced photooxidation performance
;
_journal_name_full Chem.Commun.
_journal_page_first 3114
_journal_paper_doi 10.1039/c0cc05536k
_journal_volume 47
_journal_year 2011
_chemical_formula_sum 'C112 H252 N7 O40 V15'
_chemical_formula_weight 3101.34
_space_group_IT_number 14
_symmetry_cell_setting monoclinic
_symmetry_Int_Tables_number 14
_symmetry_space_group_name_Hall '-P 2yn'
_symmetry_space_group_name_H-M 'P 1 21/n 1'
_atom_sites_solution_hydrogens notdet
_atom_sites_solution_primary direct
_atom_sites_solution_secondary difmap
_audit_creation_method SHELXL-97
_cell_angle_alpha 90.00
_cell_angle_beta 97.192(7)
_cell_angle_gamma 90.00
_cell_formula_units_Z 4
_cell_length_a 18.4325(17)
_cell_length_b 17.0098(17)
_cell_length_c 49.509(3)
_cell_measurement_reflns_used 1254
_cell_measurement_temperature 150(2)
_cell_measurement_theta_max 25.6
_cell_measurement_theta_min 3.6
_cell_volume 15401(2)
_computing_cell_refinement 'Nonius Kappa DIRAX'
_computing_data_collection 'Nonius Kappa SUPERGUI'
_computing_data_reduction 'Nonius Kappa SUPERGUI'
_computing_structure_refinement 'SHELXL-97 (Sheldrick, 2008)'
_computing_structure_solution SHELXS-97
_diffrn_ambient_temperature 150(2)
_diffrn_measured_fraction_theta_full 0.996
_diffrn_measured_fraction_theta_max 0.996
_diffrn_measurement_device_type 'Kappa Nonius single crystal diffractometer'
_diffrn_measurement_method 'Omega and Phi scans'
_diffrn_radiation_monochromator graphite
_diffrn_radiation_source 'fine-focus sealed tube'
_diffrn_radiation_type MoK\a
_diffrn_radiation_wavelength 0.71073
_diffrn_reflns_av_R_equivalents 0.0786
_diffrn_reflns_av_sigmaI/netI 0.0436
_diffrn_reflns_limit_h_max 22
_diffrn_reflns_limit_h_min -22
_diffrn_reflns_limit_k_max 20
_diffrn_reflns_limit_k_min -20
_diffrn_reflns_limit_l_max 59
_diffrn_reflns_limit_l_min -59
_diffrn_reflns_number 200957
_diffrn_reflns_theta_full 25.35
_diffrn_reflns_theta_max 25.35
_diffrn_reflns_theta_min 3.88
_exptl_absorpt_coefficient_mu 0.928
_exptl_absorpt_correction_T_max 0.843
_exptl_absorpt_correction_T_min 0.729
_exptl_absorpt_correction_type numerical
_exptl_absorpt_process_details SADABS
_exptl_crystal_colour purple
_exptl_crystal_density_diffrn 1.337
_exptl_crystal_density_method 'not measured'
_exptl_crystal_description rod
_exptl_crystal_F_000 5544
_exptl_crystal_size_max 0.33
_exptl_crystal_size_mid 0.28
_exptl_crystal_size_min 0.15
_refine_diff_density_max 1.573
_refine_diff_density_min -0.696
_refine_diff_density_rms 0.117
_refine_ls_extinction_method none
_refine_ls_goodness_of_fit_ref 1.008
_refine_ls_hydrogen_treatment noref
_refine_ls_matrix_type full
_refine_ls_number_parameters 1432
_refine_ls_number_reflns 28096
_refine_ls_number_restraints 0
_refine_ls_restrained_S_all 1.008
_refine_ls_R_factor_all 0.0930
_refine_ls_R_factor_gt 0.0692
_refine_ls_shift/su_max 0.000
_refine_ls_shift/su_mean 0.000
_refine_ls_structure_factor_coef Fsqd
_refine_ls_weighting_details 'calc w=1/[\s^2^(Fo^2^)+(0.1112P)^2^+62.8293P] where P=(Fo^2^+2Fc^2^)/3'
_refine_ls_weighting_scheme calc
_refine_ls_wR_factor_gt 0.1896
_refine_ls_wR_factor_ref 0.2069
_reflns_number_gt 21027
_reflns_number_total 28096
_reflns_threshold_expression >2\s(I)
_cod_data_source_file C0CC05536K.TXT
_cod_data_source_block p21n
_cod_original_sg_symbol_H-M 'P 21/n'
_cod_database_code 7106093

loop_
_symmetry_equiv_pos_as_xyz
'x, y, z'
'-x+1/2, y+1/2, -z+1/2'
'-x, -y, -z'
'x-1/2, -y-1/2, z-1/2'

loop_
_atom_site_label
_atom_site_type_symbol
_atom_site_fract_x
_atom_site_fract_y
_atom_site_fract_z
_atom_site_U_iso_or_equiv
_atom_site_adp_type
_atom_site_occupancy
_atom_site_symmetry_multiplicity
_atom_site_calc_flag
_atom_site_refinement_flags
_atom_site_disorder_assembly
_atom_site_disorder_group
C1 C 0.1182(7) 0.5334(7) 0.0974(2) 0.033(2) Uiso 0.50 1 d P . .
C2 C 0.0534(7) 0.5871(8) 0.0799(2) 0.041(3) Uiso 0.50 1 d P . .
C3 C 0.0160(7) 0.6123(7) 0.0759(2) 0.033(2) Uiso 0.50 1 d P . .
C4 C -0.0252(8) 0.5919(8) 0.0690(3) 0.047(3) Uiso 0.50 1 d P . .
C5 C -0.0444(10) 0.6751(11) 0.0584(3) 0.068(4) Uiso 0.50 1 d P . .
C6 C -0.0652(8) 0.6211(9) 0.0652(3) 0.051(3) Uiso 0.50 1 d P . .
C7 C -0.0815(11) 0.7057(11) 0.0566(4) 0.069(4) Uiso 0.50 1 d P . .
C8 C -0.1456(12) 0.7089(12) 0.0499(4) 0.191(8) Uiso 1 1 d . . .
C9 C 0.1573(7) 0.4545(8) 0.1028(2) 0.040(3) Uiso 0.50 1 d P . .
C10 C 0.1581(7) 0.5111(7) 0.1020(2) 0.035(2) Uiso 0.50 1 d P . .
C11 C 0.0384(6) 0.4798(7) 0.0556(2) 0.036(2) Uiso 0.50 1 d P . .
C12 C 0.0809(7) 0.4547(7) 0.0606(2) 0.041(3) Uiso 0.50 1 d P . .
C13 C 0.0890(8) 0.5131(8) 0.0353(3) 0.047(3) Uiso 0.50 1 d P . .
C14 C 0.1304(8) 0.4942(8) 0.0407(3) 0.049(3) Uiso 0.50 1 d P . .
C15 C 0.1051(9) 0.4442(10) 0.0129(3) 0.142(5) Uiso 1 1 d . . .
C16 C 0.1531(11) 0.3744(12) 0.0229(4) 0.181(7) Uiso 1 1 d . . .
C18 C -0.0105(6) 0.4839(7) 0.0982(2) 0.034(2) Uiso 0.50 1 d P . .
C19 C 0.0255(6) 0.5012(7) 0.1312(2) 0.035(2) Uiso 0.50 1 d P . .
C20 C -0.0217(9) 0.5212(9) 0.1262(3) 0.059(4) Uiso 0.50 1 d P . .
C21 C -0.0400(6) 0.4662(6) 0.1447(2) 0.032(2) Uiso 0.50 1 d P . .
C22 C 0.0161(10) 0.4741(10) 0.1490(4) 0.070(4) Uiso 0.50 1 d P . .
C23 C -0.0307(5) 0.5020(5) 0.17438(18) 0.074(2) Uiso 1 1 d . . .
C24 C 0.3583(6) 0.7564(7) -0.0099(2) 0.034(2) Uiso 0.50 1 d P . .
C25 C 0.3346(7) 0.7881(7) -0.0127(2) 0.034(2) Uiso 0.50 1 d P . .
C26 C 0.4078(9) 0.8100(10) 0.0039(3) 0.069(4) Uiso 0.50 1 d P . .
C27 C 0.4330(7) 0.7531(8) 0.0074(2) 0.042(3) Uiso 0.50 1 d P . .
C28 C 0.4935(9) 0.7751(10) -0.0106(3) 0.063(4) Uiso 0.50 1 d P . .
C29 C 0.4625(8) 0.8317(9) -0.0156(3) 0.056(3) Uiso 0.50 1 d P . .
C30 C 0.5285(12) 0.8756(13) -0.0025(4) 0.096(6) Uiso 0.50 1 d P . .
C31 C 0.2785(4) 0.8101(4) 0.02782(15) 0.0558(17) Uiso 1 1 d . . .
C32 C 0.2437(7) 0.8953(7) 0.0170(2) 0.042(3) Uiso 0.50 1 d P . .
C33 C 0.2995(9) 0.8908(10) 0.0186(3) 0.065(4) Uiso 0.50 1 d P . .
C34 C 0.2768(9) 0.9468(10) 0.0419(3) 0.063(4) Uiso 0.50 1 d P . .
C35 C 0.2259(6) 0.9526(7) 0.0412(2) 0.032(2) Uiso 0.50 1 d P . .
C36 C 0.2093(10) 1.0283(11) 0.0328(4) 0.166(6) Uiso 1 1 d . . .
C37 C 0.3026(3) 0.6698(4) 0.02006(12) 0.0403(13) Uiso 1 1 d . . .
C38 C 0.3135(4) 0.6022(4) 0.00048(14) 0.0545(17) Uiso 1 1 d . . .
C39 C 0.2967(8) 0.5149(8) 0.0167(3) 0.045(3) Uiso 0.50 1 d P . .
C40 C 0.3318(8) 0.5346(8) 0.0150(3) 0.043(3) Uiso 0.50 1 d P . .
C41 C 0.3392(7) 0.4645(8) -0.0059(3) 0.109(4) Uiso 1 1 d . . .
C42 C 0.3011(10) 0.4410(11) -0.0030(4) 0.070(4) Uiso 0.50 1 d P . .
C43 C 0.2166(3) 0.7447(4) -0.01450(13) 0.0435(14) Uiso 1 1 d . . .
C44 C 0.1498(4) 0.7145(4) -0.00226(14) 0.0532(17) Uiso 1 1 d . . .
C45 C 0.0823(7) 0.7225(7) -0.0236(2) 0.101(3) Uiso 1 1 d . . .
C46 C 0.0436(12) 0.7852(14) -0.0319(5) 0.097(6) Uiso 0.50 1 d P . .
C47 C 0.0238(11) 0.7012(11) -0.0193(4) 0.077(5) Uiso 0.50 1 d P . .
C48 C 0.6073(7) 0.0578(8) 0.0897(2) 0.037(3) Uiso 0.50 1 d P . .
C49 C 0.5865(8) 0.0910(9) 0.0890(3) 0.052(3) Uiso 0.50 1 d P . .
C50 C 0.5792(6) 0.0094(7) 0.0678(2) 0.099(3) Uiso 1 1 d . . .
C51 C 0.6505(8) -0.0092(9) 0.0489(3) 0.055(3) Uiso 0.50 1 d P . .
C52 C 0.6140(9) 0.0248(10) 0.0462(3) 0.062(4) Uiso 0.50 1 d P . .
C53 C 0.5971(11) -0.0334(12) 0.0258(4) 0.086(5) Uiso 0.50 1 d P . .
C54 C 0.7064(11) -0.0650(12) 0.0584(4) 0.087(5) Uiso 0.50 1 d P . .
C55 C 0.5732(4) 0.1421(7) 0.13102(16) 0.086(3) Uani 1 1 d . . .
C56 C 0.5337(5) 0.1442(6) 0.1563(2) 0.086(3) Uiso 1 1 d . . .
C57 C 0.5603(5) 0.2176(7) 0.17311(19) 0.094(3) Uani 1 1 d . . .
C58 C 0.5195(5) 0.2243(9) 0.1993(2) 0.119(5) Uani 1 1 d . . .
C59 C 0.5741(5) -0.0136(6) 0.13001(18) 0.077(2) Uiso 1 1 d . . .
C60 C 0.6518(5) -0.0136(8) 0.1454(2) 0.111(4) Uani 1 1 d . . .
C61 C 0.6703(8) -0.0972(8) 0.1570(3) 0.125(5) Uani 1 1 d . . .
C62 C 0.7013(12) -0.1467(16) 0.1437(8) 0.36(2) Uani 1 1 d . . .
C63 C 0.4731(5) 0.0628(7) 0.10408(19) 0.098(4) Uani 1 1 d . . .
C64 C 0.4458(5) 0.1373(7) 0.0896(2) 0.095(3) Uani 1 1 d . . .
C65 C 0.3673(6) 0.1249(7) 0.0745(2) 0.105(4) Uani 1 1 d . . .
C66 C 0.3375(6) 0.2007(7) 0.0618(3) 0.111(4) Uani 1 1 d . . .
C67 C 0.5011(4) 0.3939(4) 0.37655(15) 0.0508(16) Uani 1 1 d . . .
C68 C 0.5730(4) 0.3501(4) 0.3777(2) 0.073(2) Uani 1 1 d . . .
C69 C 0.5573(5) 0.2671(5) 0.3647(2) 0.076(2) Uani 1 1 d . . .
C70 C 0.6215(7) 0.2183(7) 0.3642(3) 0.057(4) Uani 0.50 1 d P . .
C71 C 0.5684(15) 0.2761(14) 0.3413(6) 0.127(11) Uani 0.50 1 d P . .
C72 C 0.5588(3) 0.5275(3) 0.37084(12) 0.0396(13) Uani 1 1 d . . .
C73 C 0.5311(3) 0.5339(4) 0.34038(14) 0.0498(16) Uani 1 1 d . . .
C74 C 0.5870(4) 0.5833(4) 0.32658(13) 0.0505(16) Uani 1 1 d . . .
C75 C 0.6575(4) 0.5377(6) 0.32339(17) 0.074(2) Uani 1 1 d . . .
C76 C 0.5513(4) 0.4793(4) 0.41655(14) 0.0602(19) Uani 1 1 d . . .
C77 C 0.5090(6) 0.4349(5) 0.43708(18) 0.087(3) Uani 1 1 d . . .
C78 C 0.5614(10) 0.4420(8) 0.4656(2) 0.150(6) Uani 1 1 d . . .
C79 C 0.5164(13) 0.3989(10) 0.4858(2) 0.190(9) Uani 1 1 d . . .
C80 C 0.4331(4) 0.5108(4) 0.38569(16) 0.0548(18) Uani 1 1 d . . .
C81 C 0.4316(4) 0.5932(4) 0.39892(18) 0.066(2) Uani 1 1 d . . .
C82 C 0.3564(4) 0.6249(5) 0.3941(2) 0.073(2) Uani 1 1 d . . .
C83 C 0.3519(5) 0.7065(5) 0.4077(2) 0.084(3) Uani 1 1 d . . .
C84 C 0.7971(3) 0.2990(4) 0.23571(11) 0.0386(13) Uani 1 1 d . . .
C85 C 0.7573(3) 0.3167(4) 0.26039(12) 0.0449(15) Uani 1 1 d . . .
C86 C 0.6748(4) 0.3033(4) 0.25214(17) 0.061(2) Uani 1 1 d . . .
C87 C 0.6337(4) 0.3253(6) 0.2762(2) 0.090(3) Uani 1 1 d . . .
C88 C 0.9086(3) 0.2806(4) 0.21504(10) 0.0366(13) Uani 1 1 d . . .
C89 C 0.9912(3) 0.2623(4) 0.21736(11) 0.0373(13) Uani 1 1 d . . .
C90 C 1.0134(3) 0.2670(4) 0.18827(11) 0.0366(13) Uani 1 1 d . . .
C91 C 1.0865(3) 0.2241(4) 0.18613(12) 0.0380(13) Uani 1 1 d . . .
C92 C 0.9022(3) 0.2301(4) 0.26288(11) 0.0409(14) Uani 1 1 d . . .
C93 C 0.8664(4) 0.1492(4) 0.25560(13) 0.0515(16) Uani 1 1 d . . .
C94 C 0.8926(4) 0.0904(4) 0.27766(14) 0.0544(17) Uani 1 1 d . . .
C95 C 0.8517(5) 0.0112(4) 0.27210(19) 0.071(2) Uani 1 1 d . . .
C96 C 0.9098(3) 0.3715(3) 0.25549(10) 0.0340(12) Uani 1 1 d . . .
C97 C 0.8939(4) 0.4450(4) 0.23812(12) 0.0508(16) Uani 1 1 d . . .
C98 C 0.9117(4) 0.5205(5) 0.25502(15) 0.064(2) Uani 1 1 d . . .
C99 C 0.8552(6) 0.5351(6) 0.2755(2) 0.091(3) Uani 1 1 d . . .
C100 C 0.2992(3) 0.0606(3) 0.22243(10) 0.0296(11) Uani 1 1 d . . .
C101 C 0.2870(3) 0.1333(3) 0.20419(10) 0.0320(12) Uani 1 1 d . . .
C102 C 0.2974(4) 0.1077(3) 0.17518(11) 0.0424(14) Uani 1 1 d . . .
C103 C 0.2971(4) 0.1785(4) 0.15598(12) 0.0474(15) Uani 1 1 d . . .
C104 C 0.2100(3) 0.0926(3) 0.25552(11) 0.0298(11) Uani 1 1 d . . .
C105 C 0.1548(3) 0.0267(3) 0.24787(11) 0.0339(12) Uani 1 1 d . . .
C106 C 0.0774(3) 0.0600(4) 0.24659(14) 0.0442(14) Uani 1 1 d . . .
C107 C 0.0200(3) -0.0034(4) 0.23771(13) 0.0489(16) Uani 1 1 d . . .
C108 C 0.3114(3) -0.0059(3) 0.26607(10) 0.0272(11) Uani 1 1 d . . .
C109 C 0.3098(3) -0.0060(3) 0.29703(10) 0.0332(12) Uani 1 1 d . . .
C110 C 0.3164(3) -0.0929(3) 0.30700(11) 0.0368(13) Uani 1 1 d . . .
C111 C 0.2444(4) -0.1390(4) 0.30014(13) 0.0459(15) Uani 1 1 d . . .
C112 C 0.3348(3) 0.1404(3) 0.26525(10) 0.0299(11) Uani 1 1 d . . .
C113 C 0.4169(3) 0.1339(3) 0.26276(11) 0.0346(12) Uani 1 1 d . . .
C114 C 0.4571(3) 0.2032(4) 0.27783(13) 0.0433(14) Uani 1 1 d . . .
C115 C 0.4314(4) 0.2842(4) 0.26607(17) 0.061(2) Uani 1 1 d . . .
C116 C 0.6275(9) 0.6169(10) 0.0800(3) 0.066(4) Uiso 0.50 1 d P . .
C117 C 0.6078(8) 0.6502(9) 0.0999(3) 0.055(3) Uiso 0.50 1 d P . .
C118 C 0.6032(5) 0.5645(6) 0.1066(2) 0.024(2) Uiso 0.50 1 d P . .
C119 C 0.5787(7) 0.6086(8) 0.1026(2) 0.040(3) Uiso 0.50 1 d P . .
C120 C 0.5889(8) 0.5111(8) 0.0814(3) 0.053(3) Uiso 0.50 1 d P . .
C121 C 0.5579(6) 0.4628(7) 0.0967(2) 0.034(2) Uiso 0.50 1 d P . .
C123 C 0.4556(5) 0.4012(5) 0.06168(18) 0.074(2) Uiso 1 1 d . . .
C124 C 0.5039(8) 0.4170(8) 0.0381(3) 0.130(4) Uiso 1 1 d . . .
C125 C 0.5211(8) 0.5399(9) 0.0613(3) 0.062(4) Uiso 0.50 1 d P . .
C126 C 0.6681(11) 0.6725(12) 0.0827(4) 0.081(5) Uiso 0.50 1 d P . .
C127 C 0.6182(12) 0.6998(13) 0.0657(4) 0.093(6) Uiso 0.50 1 d P . .
C128 C 0.5235(7) 0.4607(7) 0.1551(3) 0.041(3) Uiso 0.50 1 d P . .
C129 C 0.4660(15) 0.4837(16) 0.1525(6) 0.118(8) Uiso 0.50 1 d P . .
C130 C 0.5292(6) 0.5344(7) 0.1390(2) 0.037(3) Uiso 0.50 1 d P . .
C131 C 0.5281(11) 0.4764(13) 0.1361(4) 0.090(6) Uiso 0.50 1 d P . .
C132 C 0.4704(6) 0.4741(7) 0.1754(2) 0.091(3) Uiso 1 1 d . . .
C133 C 0.4586(9) 0.4058(10) 0.1927(3) 0.157(6) Uiso 1 1 d . . .
C134 C 0.2735(7) 0.4365(8) 0.1255(3) 0.047(3) Uiso 0.50 1 d P . .
C135 C 0.2013(8) 0.4330(8) 0.1065(3) 0.050(3) Uiso 0.50 1 d P . .
C136 C 0.2296(8) 0.4685(9) 0.1234(3) 0.058(4) Uiso 0.50 1 d P . .
C138 C 0.6913(5) 0.5721(5) 0.15079(17) 0.070(2) Uiso 1 1 d . . .
C139 C 0.7692(5) 0.5604(5) 0.16087(17) 0.071(2) Uiso 1 1 d . . .
C140 C 0.7940(4) 0.6144(5) 0.18584(16) 0.065(2) Uiso 1 1 d . . .
C141 C 0.6584(6) 0.5083(7) 0.1297(2) 0.031(2) Uiso 0.50 1 d P . .
C142 C 0.6745(7) 0.5332(8) 0.1219(3) 0.039(3) Uiso 0.50 1 d P . .
C143 C 0.5711(11) 0.7600(12) 0.0047(4) 0.086(5) Uiso 0.50 1 d P . .
C144 C 0.0302(6) 0.4583(7) 0.1040(2) 0.036(2) Uiso 0.50 1 d P . .
C145 C 0.4785(7) 0.4696(8) 0.0820(2) 0.043(3) Uiso 0.50 1 d P . .
C146 C 0.722(2) 0.802(2) 0.0682(8) 0.187(15) Uiso 0.50 1 d P . .
C147 C 0.6661(17) 0.7647(18) 0.0841(6) 0.134(9) Uiso 0.50 1 d P . .
C148 C 0.3109(9) 0.3746(10) 0.1262(3) 0.070(4) Uiso 0.50 1 d P . .
N1 N 0.0406(5) 0.5282(5) 0.08174(17) 0.0300(19) Uiso 0.50 1 d P . .
N1A N 0.0824(5) 0.5032(6) 0.08661(18) 0.034(2) Uiso 0.50 1 d P . .
N3 N 0.2865(3) 0.7489(3) 0.00567(9) 0.0452(13) Uani 1 1 d . . .
N4 N 0.5534(4) 0.0672(5) 0.11387(14) 0.087(3) Uani 1 1 d . . .
N5 N 0.5107(3) 0.4777(3) 0.38748(11) 0.0456(12) Uani 1 1 d . . .
N6 N 0.8800(2) 0.2953(3) 0.24241(8) 0.0309(10) Uani 1 1 d . . .
N7 N 0.2894(2) 0.0722(2) 0.25229(8) 0.0253(9) Uani 1 1 d . . .
N2 N 0.5801(5) 0.5303(6) 0.11605(18) 0.039(2) Uiso 0.55 1 d P . .
N2A N 0.5383(7) 0.5560(8) 0.1244(3) 0.051(3) Uiso 0.45 1 d P . .
O1 O 0.2243(2) 0.9079(2) 0.15312(7) 0.0353(9) Uani 1 1 d . . .
O2 O 0.12234(18) 0.7998(2) 0.17062(7) 0.0287(8) Uani 1 1 d . . .
O3 O 0.2419(2) 0.7106(3) 0.15602(9) 0.0522(12) Uani 1 1 d . . .
O4 O 0.3372(2) 0.7422(2) 0.19811(7) 0.0310(8) Uani 1 1 d . . .
O5 O 0.40081(17) 0.8872(2) 0.21755(6) 0.0243(7) Uani 1 1 d . . .
O6 O 0.36754(19) 0.9024(3) 0.15991(7) 0.0377(9) Uani 1 1 d . . .
O7 O 0.51025(18) 0.8510(2) 0.18042(7) 0.0311(8) Uani 1 1 d . . .
O8 O 0.4414(2) 0.7026(2) 0.16723(7) 0.0376(9) Uani 1 1 d . . .
O9 O 0.50638(18) 0.7829(2) 0.12496(7) 0.0312(8) Uani 1 1 d . . .
O10 O 0.3669(2) 0.8512(3) 0.10993(9) 0.0497(12) Uani 1 1 d . . .
O11 O 0.4001(2) 0.7141(2) 0.08163(7) 0.0305(8) Uani 1 1 d . . .
O12 O 0.3416(2) 0.6538(2) 0.12803(7) 0.0403(9) Uani 1 1 d . . .
O13 O 0.2389(2) 0.6949(2) 0.08187(7) 0.0348(9) Uani 1 1 d . . .
O14 O 0.2225(2) 0.8504(2) 0.10320(7) 0.0338(8) Uani 1 1 d . . .
O15 O 0.12110(19) 0.7327(2) 0.11549(7) 0.0347(9) Uani 1 1 d . . .
O16 O 0.1239(2) 0.7928(3) 0.06396(7) 0.0423(10) Uani 1 1 d . . .
O17 O 0.3331(3) 0.5693(2) 0.08199(9) 0.0535(12) Uani 1 1 d . . .
O18 O 0.4681(2) 0.8567(2) 0.07539(8) 0.0458(11) Uani 1 1 d . . .
O19 O 0.5869(2) 0.7171(2) 0.16981(7) 0.0401(10) Uani 1 1 d . . .
O20 O 0.4625(2) 1.0022(2) 0.18818(8) 0.0403(9) Uani 1 1 d . . .
O21 O 0.24036(17) 0.8678(2) 0.20998(6) 0.0245(7) Uani 1 1 d . . .
O22 O 0.3294(2) 0.7862(2) 0.24972(7) 0.0306(8) Uani 1 1 d . . .
O23 O 0.3360(2) 0.5877(2) 0.17975(8) 0.0412(10) Uani 1 1 d . . .
O24 O 0.1126(3) 0.6397(2) 0.16095(8) 0.0478(11) Uani 1 1 d . . .
O25 O 0.12646(19) 0.9577(2) 0.18462(7) 0.0339(8) Uani 1 1 d . . .
O26 O 0.2959(2) 0.9957(2) 0.11617(7) 0.0365(9) Uani 1 1 d . . .
O27 O 0.7151(2) 0.3754(2) 0.07160(8) 0.0392(9) Uani 1 1 d . . .
O28 O 0.8731(2) 0.3531(2) 0.09092(8) 0.0400(9) Uani 1 1 d . . .
O29 O 0.8817(2) 0.1854(2) 0.09510(8) 0.0387(9) Uani 1 1 d . . .
O30 O 0.7224(2) 0.2088(2) 0.07842(8) 0.0365(9) Uani 1 1 d . . .
O31 O 0.8047(3) 0.0965(2) 0.05318(8) 0.0482(11) Uani 1 1 d . . .
O32 O 0.7783(2) 0.0669(2) 0.10341(8) 0.0446(10) Uani 1 1 d . . .
O33 O 0.8574(2) 0.2785(3) 0.14147(8) 0.0419(10) Uani 1 1 d . . .
O34 O 0.6983(2) 0.3067(3) 0.12361(8) 0.0473(11) Uani 1 1 d . . .
O35 O 0.7494(2) 0.2176(3) 0.17119(9) 0.0523(12) Uani 1 1 d . . .
O36 O 0.7717(3) 0.3690(3) 0.17304(9) 0.0624(14) Uani 1 1 d . . .
O37 O 0.9881(2) 0.2794(3) 0.12088(8) 0.0487(11) Uani 1 1 d . . .
O38 O 0.8061(3) 0.5036(2) 0.09204(9) 0.0560(12) Uani 1 1 d . . .
O39 O 0.8288(3) 0.4442(2) 0.04459(8) 0.0481(11) Uani 1 1 d . . .
O40 O 0.5947(2) 0.2872(3) 0.07981(9) 0.0584(14) Uani 1 1 d . . .
V1 V 0.29533(4) 0.90882(4) 0.127516(15) 0.01894(17) Uani 1 1 d . . .
V2 V 0.17885(4) 0.88449(5) 0.179503(15) 0.02100(18) Uani 1 1 d . . .
V3 V 0.15008(5) 0.71850(5) 0.151163(17) 0.0279(2) Uani 1 1 d . . .
V4 V 0.33968(5) 0.67266(5) 0.166911(16) 0.02380(19) Uani 1 1 d . . .
V5 V 0.32672(4) 0.81832(4) 0.218934(14) 0.01809(17) Uani 1 1 d . . .
V6 V 0.43420(4) 0.91240(5) 0.185969(15) 0.02198(18) Uani 1 1 d . . .
V7 V 0.51055(4) 0.76196(5) 0.160702(16) 0.0267(2) Uani 1 1 d . . .
V8 V 0.43518(4) 0.80378(5) 0.097717(15) 0.02367(19) Uani 1 1 d . . .
V9 V 0.32815(5) 0.65702(5) 0.093943(16) 0.0272(2) Uani 1 1 d . . .
V10 V 0.17735(5) 0.76962(5) 0.091003(16) 0.0272(2) Uani 1 1 d . . .
V11 V 0.68155(4) 0.29468(6) 0.088492(17) 0.0282(2) Uani 1 1 d . . .
V12 V 0.80614(6) 0.42303(5) 0.074465(18) 0.0347(2) Uani 1 1 d . . .
V13 V 0.90139(4) 0.27491(5) 0.112378(17) 0.0265(2) Uani 1 1 d . . .
V14 V 0.79589(5) 0.13578(5) 0.082405(18) 0.0299(2) Uani 1 1 d . . .
V15 V 0.76788(5) 0.29302(6) 0.153521(17) 0.0329(2) Uani 1 1 d . . .

loop_
_atom_site_aniso_label
_atom_site_aniso_U_11
_atom_site_aniso_U_22
_atom_site_aniso_U_33
_atom_site_aniso_U_23
_atom_site_aniso_U_13
_atom_site_aniso_U_12
C55 0.057(5) 0.147(9) 0.055(4) 0.010(5) 0.015(4) -0.059(5)
C57 0.058(5) 0.161(10) 0.066(5) 0.009(6) 0.023(4) -0.022(6)
C58 0.063(6) 0.234(15) 0.065(6) 0.001(7) 0.025(5) -0.031(7)
C60 0.054(5) 0.150(10) 0.131(9) 0.074(8) 0.016(5) -0.021(6)
C61 0.132(11) 0.128(11) 0.130(10) 0.053(8) 0.075(9) 0.005(8)
C62 0.21(2) 0.29(3) 0.66(6) 0.29(3) 0.32(3) 0.13(2)
C63 0.059(5) 0.153(10) 0.080(6) 0.035(6) 0.000(4) -0.060(6)
C64 0.055(5) 0.131(9) 0.095(7) 0.019(6) -0.007(5) -0.045(6)
C65 0.086(7) 0.133(9) 0.089(7) 0.037(7) -0.016(5) -0.056(7)
C66 0.090(7) 0.120(9) 0.123(9) 0.048(8) 0.006(7) -0.010(7)
C67 0.049(4) 0.027(3) 0.076(5) -0.016(3) 0.006(3) -0.011(3)
C68 0.057(4) 0.035(4) 0.128(8) -0.017(4) 0.016(5) -0.003(3)
C69 0.084(6) 0.047(5) 0.105(7) -0.019(5) 0.038(5) -0.003(4)
C70 0.043(7) 0.029(7) 0.104(12) -0.007(7) 0.036(8) 0.007(6)
C71 0.14(2) 0.091(16) 0.17(3) -0.065(17) 0.10(2) -0.025(15)
C72 0.038(3) 0.037(3) 0.043(3) -0.005(3) 0.001(3) -0.010(3)
C73 0.043(3) 0.050(4) 0.053(4) 0.005(3) -0.010(3) -0.009(3)
C74 0.051(4) 0.053(4) 0.045(4) 0.004(3) -0.002(3) 0.000(3)
C75 0.060(5) 0.099(7) 0.064(5) -0.001(5) 0.011(4) 0.017(5)
C76 0.086(5) 0.045(4) 0.047(4) 0.000(3) -0.001(4) -0.024(4)
C77 0.142(9) 0.058(5) 0.064(5) 0.007(4) 0.023(5) -0.037(5)
C78 0.263(18) 0.120(10) 0.065(6) 0.027(6) 0.017(8) -0.097(11)
C79 0.36(3) 0.149(13) 0.068(7) 0.009(8) 0.038(11) -0.092(15)
C80 0.042(3) 0.039(4) 0.085(5) -0.019(3) 0.016(3) -0.012(3)
C81 0.048(4) 0.046(4) 0.105(6) -0.026(4) 0.014(4) -0.007(3)
C82 0.043(4) 0.067(5) 0.111(7) -0.023(5) 0.016(4) 0.001(4)
C83 0.071(6) 0.070(6) 0.117(8) -0.021(5) 0.037(5) 0.006(4)
C84 0.025(3) 0.058(4) 0.033(3) -0.006(3) 0.001(2) -0.003(3)
C85 0.034(3) 0.059(4) 0.043(3) -0.007(3) 0.012(3) -0.008(3)
C86 0.033(3) 0.058(4) 0.095(6) -0.017(4) 0.020(4) -0.005(3)
C87 0.050(5) 0.081(6) 0.149(9) 0.004(6) 0.056(5) 0.001(4)
C88 0.030(3) 0.060(4) 0.019(2) 0.001(2) 0.000(2) 0.007(3)
C89 0.029(3) 0.056(4) 0.026(3) 0.006(3) 0.001(2) 0.010(3)
C90 0.030(3) 0.052(4) 0.028(3) 0.003(3) 0.004(2) 0.007(3)
C91 0.030(3) 0.045(3) 0.038(3) -0.006(3) 0.004(2) 0.001(3)
C92 0.051(4) 0.047(4) 0.023(3) 0.006(2) 0.000(2) 0.004(3)
C93 0.073(5) 0.045(4) 0.035(3) -0.005(3) 0.002(3) -0.004(3)
C94 0.072(5) 0.043(4) 0.051(4) -0.001(3) 0.018(3) -0.010(3)
C95 0.072(5) 0.043(4) 0.104(6) -0.012(4) 0.032(5) -0.019(4)
C96 0.030(3) 0.045(3) 0.025(3) -0.002(2) -0.006(2) -0.006(2)
C97 0.070(4) 0.046(4) 0.034(3) 0.003(3) -0.001(3) -0.010(3)
C98 0.075(5) 0.055(4) 0.055(4) 0.006(3) -0.020(4) -0.025(4)
C99 0.120(8) 0.066(6) 0.087(6) -0.025(5) 0.009(6) 0.001(5)
C100 0.051(3) 0.020(2) 0.020(2) -0.003(2) 0.014(2) 0.002(2)
C101 0.048(3) 0.025(3) 0.024(3) 0.001(2) 0.009(2) 0.003(2)
C102 0.072(4) 0.031(3) 0.026(3) 0.001(2) 0.013(3) 0.005(3)
C103 0.068(4) 0.047(4) 0.029(3) 0.006(3) 0.013(3) 0.005(3)
C104 0.035(3) 0.022(3) 0.035(3) -0.003(2) 0.014(2) 0.004(2)
C105 0.031(3) 0.027(3) 0.043(3) -0.007(2) 0.002(2) 0.006(2)
C106 0.036(3) 0.037(3) 0.061(4) 0.003(3) 0.011(3) 0.010(3)
C107 0.034(3) 0.065(4) 0.046(3) -0.014(3) -0.001(3) 0.003(3)
C108 0.043(3) 0.014(2) 0.027(3) -0.0001(19) 0.011(2) 0.003(2)
C109 0.053(3) 0.023(3) 0.025(3) 0.001(2) 0.008(2) 0.003(2)
C110 0.051(3) 0.025(3) 0.035(3) 0.007(2) 0.009(3) 0.002(2)
C111 0.050(4) 0.035(3) 0.056(4) 0.008(3) 0.019(3) -0.005(3)
C112 0.040(3) 0.020(3) 0.031(3) -0.006(2) 0.013(2) -0.003(2)
C113 0.040(3) 0.028(3) 0.038(3) -0.007(2) 0.014(2) -0.002(2)
C114 0.047(3) 0.035(3) 0.051(4) -0.009(3) 0.015(3) -0.013(3)
C115 0.075(5) 0.029(3) 0.082(5) -0.006(3) 0.027(4) -0.010(3)
N3 0.065(3) 0.056(3) 0.016(2) -0.007(2) 0.008(2) -0.022(3)
N4 0.072(4) 0.128(7) 0.063(4) 0.014(4) 0.018(3) -0.067(5)
N5 0.048(3) 0.029(3) 0.059(3) -0.010(2) 0.005(2) -0.013(2)
N6 0.028(2) 0.045(3) 0.019(2) 0.0011(19) -0.0008(17) 0.000(2)
N7 0.037(2) 0.017(2) 0.023(2) -0.0015(16) 0.0112(17) 0.0061(17)
O1 0.0322(19) 0.051(2) 0.0245(18) -0.0030(17) 0.0092(15) -0.0122(17)
O2 0.0257(18) 0.035(2) 0.0257(17) -0.0086(15) 0.0037(14) -0.0067(15)
O3 0.039(2) 0.071(3) 0.045(2) -0.026(2) -0.0001(19) 0.009(2)
O4 0.041(2) 0.0256(19) 0.0263(18) -0.0089(15) 0.0061(15) 0.0062(16)
O5 0.0226(16) 0.0313(19) 0.0190(16) -0.0040(14) 0.0023(13) -0.0015(14)
O6 0.0294(19) 0.059(3) 0.0227(18) 0.0025(17) -0.0039(15) 0.0055(18)
O7 0.0232(17) 0.043(2) 0.0276(18) -0.0080(16) 0.0025(14) 0.0043(16)
O8 0.040(2) 0.044(2) 0.031(2) -0.0022(17) 0.0135(17) -0.0007(18)
O9 0.0250(18) 0.048(2) 0.0207(17) -0.0021(16) 0.0018(14) 0.0063(16)
O10 0.031(2) 0.067(3) 0.048(2) -0.028(2) -0.0075(18) 0.018(2)
O11 0.042(2) 0.0286(19) 0.0222(17) -0.0028(14) 0.0086(15) -0.0038(16)
O12 0.054(2) 0.047(2) 0.0219(18) 0.0012(17) 0.0120(17) 0.002(2)
O13 0.039(2) 0.043(2) 0.0233(18) -0.0067(16) 0.0072(15) -0.0090(17)
O14 0.034(2) 0.040(2) 0.0266(18) -0.0056(16) 0.0007(15) -0.0131(17)
O15 0.0310(19) 0.051(2) 0.0228(17) -0.0068(16) 0.0045(15) -0.0154(17)
O16 0.035(2) 0.066(3) 0.0236(18) -0.0006(18) -0.0044(16) -0.013(2)
O17 0.099(4) 0.023(2) 0.047(2) -0.0087(18) 0.040(2) -0.008(2)
O18 0.063(3) 0.043(2) 0.029(2) 0.0068(18) 0.0012(19) -0.022(2)
O19 0.037(2) 0.056(3) 0.0278(19) -0.0012(18) 0.0040(16) 0.0227(19)
O20 0.041(2) 0.032(2) 0.049(2) 0.0013(18) 0.0104(18) -0.0085(17)
O21 0.0211(16) 0.0275(18) 0.0243(17) -0.0039(14) 0.0007(13) 0.0029(14)
O22 0.043(2) 0.031(2) 0.0185(16) 0.0022(14) 0.0046(15) 0.0054(16)
O23 0.077(3) 0.0202(19) 0.032(2) 0.0027(15) 0.026(2) 0.0034(19)
O24 0.078(3) 0.034(2) 0.032(2) -0.0032(17) 0.009(2) -0.019(2)
O25 0.0319(19) 0.037(2) 0.0312(19) -0.0068(16) -0.0032(15) 0.0109(16)
O26 0.057(2) 0.0220(19) 0.0301(19) 0.0055(15) 0.0046(17) -0.0021(17)
O27 0.049(2) 0.032(2) 0.034(2) 0.0030(17) -0.0053(17) 0.0079(18)
O28 0.051(2) 0.026(2) 0.040(2) 0.0084(17) -0.0072(18) -0.0049(18)
O29 0.038(2) 0.027(2) 0.050(2) 0.0045(17) -0.0002(18) 0.0031(17)
O30 0.035(2) 0.031(2) 0.042(2) 0.0010(17) 0.0009(17) -0.0001(16)
O31 0.072(3) 0.037(2) 0.038(2) -0.0031(18) 0.016(2) -0.002(2)
O32 0.049(2) 0.038(2) 0.047(2) 0.0161(19) 0.0073(19) -0.0035(19)
O33 0.028(2) 0.061(3) 0.036(2) 0.0072(19) 0.0022(16) -0.0014(18)
O34 0.032(2) 0.083(3) 0.027(2) -0.001(2) -0.0012(16) 0.013(2)
O35 0.042(2) 0.072(3) 0.044(2) 0.014(2) 0.0092(19) -0.007(2)
O36 0.088(4) 0.061(3) 0.034(2) -0.008(2) -0.009(2) 0.027(3)
O37 0.0200(19) 0.090(4) 0.034(2) 0.000(2) -0.0021(16) -0.006(2)
O38 0.091(4) 0.029(2) 0.045(2) -0.0086(19) -0.004(2) -0.001(2)
O39 0.075(3) 0.041(2) 0.026(2) 0.0064(18) -0.0029(19) -0.014(2)
O40 0.0196(19) 0.112(4) 0.042(2) 0.000(3) -0.0026(17) 0.008(2)
V1 0.0221(4) 0.0171(4) 0.0169(4) 0.0021(3) -0.0004(3) 0.0000(3)
V2 0.0192(4) 0.0257(4) 0.0180(4) -0.0034(3) 0.0019(3) -0.0008(3)
V3 0.0309(5) 0.0316(5) 0.0209(4) -0.0068(4) 0.0025(3) -0.0077(4)
V4 0.0375(5) 0.0165(4) 0.0190(4) -0.0004(3) 0.0101(3) 0.0021(3)
V5 0.0226(4) 0.0176(4) 0.0141(4) -0.0012(3) 0.0026(3) 0.0039(3)
V6 0.0195(4) 0.0281(4) 0.0180(4) -0.0018(3) 0.0010(3) 0.0003(3)
V7 0.0233(4) 0.0383(5) 0.0190(4) -0.0025(4) 0.0044(3) 0.0073(4)
V8 0.0252(4) 0.0289(5) 0.0170(4) -0.0015(3) 0.0027(3) 0.0011(3)
V9 0.0438(5) 0.0220(4) 0.0179(4) -0.0036(3) 0.0123(4) -0.0031(4)
V10 0.0280(4) 0.0361(5) 0.0171(4) -0.0039(3) 0.0012(3) -0.0110(4)
V11 0.0179(4) 0.0436(5) 0.0221(4) 0.0000(4) -0.0017(3) 0.0056(4)
V12 0.0597(6) 0.0195(4) 0.0220(4) 0.0018(3) -0.0060(4) -0.0015(4)
V13 0.0179(4) 0.0320(5) 0.0279(4) 0.0068(4) -0.0036(3) -0.0032(3)
V14 0.0391(5) 0.0203(4) 0.0304(5) 0.0031(4) 0.0042(4) -0.0009(4)
V15 0.0282(5) 0.0503(6) 0.0195(4) 0.0001(4) 0.0005(3) 0.0054(4)

loop_
_atom_type_symbol
_atom_type_description
_atom_type_scat_dispersion_real
_atom_type_scat_dispersion_imag
_atom_type_scat_source
C C 0.0033 0.0016 'International Tables Vol C Tables 4.2.6.8 and 6.1.1.4'
N N 0.0061 0.0033 'International Tables Vol C Tables 4.2.6.8 and 6.1.1.4'
O O 0.0106 0.0060 'International Tables Vol C Tables 4.2.6.8 and 6.1.1.4'
V V 0.3005 0.5294 'International Tables Vol C Tables 4.2.6.8 and 6.1.1.4'

loop_
_geom_angle_atom_site_label_1
_geom_angle_atom_site_label_2
_geom_angle_atom_site_label_3
_geom_angle
_geom_angle_site_symmetry_1
_geom_angle_site_symmetry_3
_geom_angle_publ_flag
C10 C1 N1A 115.8(17) . . ?
C10 C1 C9 34.2(11) . . ?
N1A C1 C9 84.4(11) . . ?
C10 C1 N1 147.4(16) . . ?
N1A C1 N1 31.6(8) . . ?
C9 C1 N1 115.1(9) . . ?
C10 C1 C2 161.2(15) . . ?
N1A C1 C2 66.4(10) . . ?
C9 C1 C2 150.1(10) . . ?
N1 C1 C2 37.6(6) . . ?
C3 C2 N1 109.5(17) . . ?
C3 C2 C4 28.8(11) . . ?
N1 C2 C4 82.1(11) . . ?
C3 C2 N1A 142.8(16) . . ?
N1 C2 N1A 33.4(7) . . ?
C4 C2 N1A 115.1(10) . . ?
C3 C2 C1 161.7(16) . . ?
N1 C2 C1 65.1(9) . . ?
C4 C2 C1 145.8(11) . . ?
N1A C2 C1 34.1(5) . . ?
C2 C3 C4 124(2) . . ?
C2 C3 N1 40.0(11) . . ?
C4 C3 N1 85.7(14) . . ?
C2 C3 C6 153.8(17) . . ?
C4 C3 C6 29.7(12) . . ?
N1 C3 C6 114.5(10) . . ?
C2 C3 C5 159.3(16) . . ?
C4 C3 C5 64.2(14) . . ?
N1 C3 C5 148.4(11) . . ?
C6 C3 C5 38.0(8) . . ?
C3 C4 C6 122(2) . . ?
C3 C4 C2 27.1(11) . . ?
C6 C4 C2 148.6(19) . . ?
C3 C4 C5 85.3(15) . . ?
C6 C4 C5 42.4(13) . . ?
C2 C4 C5 110.4(13) . . ?
C3 C4 N1 63.6(12) . . ?
C6 C4 N1 167.4(17) . . ?
C2 C4 N1 37.4(6) . . ?
C5 C4 N1 147.5(13) . . ?
C7 C5 C6 104(2) . . ?
C7 C5 C4 138(2) . . ?
C6 C5 C4 34.3(11) . . ?
C7 C5 C3 154(2) . . ?
C6 C5 C3 62.4(13) . . ?
C4 C5 C3 30.5(7) . . ?
C7 C5 C8 20.9(17) . . ?
C6 C5 C8 87.2(15) . . ?
C4 C5 C8 121.4(13) . . ?
C3 C5 C8 147.7(13) . . ?
C4 C6 C5 103(2) . . ?
C4 C6 C7 136.0(19) . . ?
C5 C6 C7 33.1(12) . . ?
C4 C6 C3 28.7(11) . . ?
C5 C6 C3 79.6(14) . . ?
C7 C6 C3 109.9(13) . . ?
C5 C7 C8 144(3) . . ?
C5 C7 C6 42.8(16) . . ?
C8 C7 C6 106.0(18) . . ?
C7 C8 C5 14.9(12) . . ?
C135 C9 C10 113.7(19) . . ?
C135 C9 C1 142.7(17) . . ?
C10 C9 C1 29.1(9) . . ?
C135 C9 C136 42.1(12) . . ?
C10 C9 C136 82.1(13) . . ?
C1 C9 C136 108.7(11) . . ?
C135 C9 N1A 162.6(16) . . ?
C10 C9 N1A 61.0(10) . . ?
C1 C9 N1A 33.2(5) . . ?
C136 C9 N1A 141.8(11) . . ?
C1 C10 C9 116.7(18) . . ?
C1 C10 N1A 34.4(10) . . ?
C9 C10 N1A 85.1(12) . . ?
C1 C10 C135 148.2(16) . . ?
C9 C10 C135 31.6(10) . . ?
N1A C10 C135 115.1(10) . . ?
C1 C10 C136 158.4(15) . . ?
C9 C10 C136 64.8(11) . . ?
N1A C10 C136 148.4(10) . . ?
C135 C10 C136 38.7(7) . . ?
C12 C11 N1 95.5(12) . . ?
C12 C11 C13 77.0(12) . . ?
N1 C11 C13 113.2(9) . . ?
C12 C11 N1A 64.0(11) . . ?
N1 C11 N1A 31.5(4) . . ?
C13 C11 N1A 103.9(9) . . ?
C12 C11 C14 52.5(11) . . ?
N1 C11 C14 108.7(8) . . ?
C13 C11 C14 24.7(6) . . ?
N1A C11 C14 88.4(7) . . ?
C11 C12 N1A 84.0(12) . . ?
C11 C12 C14 100.6(14) . . ?
N1A C12 C14 110.3(10) . . ?
C11 C12 C13 70.2(12) . . ?
N1A C12 C13 109.1(10) . . ?
C14 C12 C13 30.5(6) . . ?
C11 C12 N1 55.5(10) . . ?
N1A C12 N1 28.5(4) . . ?
C14 C12 N1 111.9(9) . . ?
C13 C12 N1 96.1(8) . . ?
C14 C13 C11 104.4(16) . . ?
C14 C13 C12 71.8(14) . . ?
C11 C13 C12 32.8(6) . . ?
C14 C13 C15 73.3(15) . . ?
C11 C13 C15 110.2(11) . . ?
C12 C13 C15 97.2(10) . . ?
C13 C14 C12 77.7(15) . . ?
C13 C14 C15 77.2(15) . . ?
C12 C14 C15 100.3(10) . . ?
C13 C14 C11 50.9(13) . . ?
C12 C14 C11 27.0(6) . . ?
C15 C14 C11 94.8(9) . . ?
C16 C15 C14 92.1(12) . . ?
C16 C15 C13 118.3(13) . . ?
C14 C15 C13 29.5(6) . . ?
C144 C18 N1 82.0(12) . . ?
C144 C18 C20 96.4(13) . . ?
N1 C18 C20 115.7(10) . . ?
C144 C18 C19 63.9(11) . . ?
N1 C18 C19 103.6(8) . . ?
C20 C18 C19 32.9(6) . . ?
C144 C18 N1A 54.8(10) . . ?
N1 C18 N1A 27.2(4) . . ?
C20 C18 N1A 114.9(9) . . ?
C19 C18 N1A 90.1(7) . . ?
C20 C19 C22 98.2(17) . . ?
C20 C19 C144 95.1(14) . . ?
C22 C19 C144 124.8(15) . . ?
C20 C19 C21 61.0(12) . . ?
C22 C19 C21 40.9(11) . . ?
C144 C19 C21 108.8(9) . . ?
C20 C19 C18 64.5(12) . . ?
C22 C19 C18 131.0(14) . . ?
C144 C19 C18 31.0(5) . . ?
C21 C19 C18 96.6(8) . . ?
C19 C20 C21 82.6(14) . . ?
C19 C20 C22 43.1(11) . . ?
C21 C20 C22 42.2(9) . . ?
C19 C20 C18 82.6(13) . . ?
C21 C20 C18 112.7(12) . . ?
C22 C20 C18 110.9(13) . . ?
C19 C20 C144 55.0(11) . . ?
C21 C20 C144 100.8(11) . . ?
C22 C20 C144 85.0(11) . . ?
C18 C20 C144 28.0(5) . . ?
C22 C21 C20 74.3(13) . . ?
C22 C21 C19 40.4(11) . . ?
C20 C21 C19 36.4(7) . . ?
C22 C21 C23 76.7(12) . . ?
C20 C21 C23 110.5(10) . . ?
C19 C21 C23 104.5(8) . . ?
C21 C22 C19 98.7(17) . . ?
C21 C22 C20 63.5(12) . . ?
C19 C22 C20 38.6(10) . . ?
C21 C22 C23 66.3(11) . . ?
C19 C22 C23 132.2(16) . . ?
C20 C22 C23 100.5(12) . . ?
C21 C23 C22 37.0(7) . . ?
C25 C24 C26 86.9(17) . . ?
C25 C24 C27 129.5(18) . . ?
C26 C24 C27 42.8(8) . . ?
C25 C24 N3 68.1(14) . . ?
C26 C24 N3 109.8(10) . . ?
C27 C24 N3 117.5(9) . . ?
C24 C25 N3 86.5(15) . . ?
C24 C25 C26 66.2(15) . . ?
N3 C25 C26 109.2(10) . . ?
C27 C26 C24 74.7(13) . . ?
C27 C26 C25 101.5(15) . . ?
C24 C26 C25 26.9(6) . . ?
C27 C26 C29 90.7(14) . . ?
C24 C26 C29 106.7(13) . . ?
C25 C26 C29 108.9(12) . . ?
C27 C26 C28 54.6(11) . . ?
C24 C26 C28 97.6(12) . . ?
C25 C26 C28 115.8(12) . . ?
C29 C26 C28 36.3(8) . . ?
C26 C27 C24 62.5(12) . . ?
C26 C27 C28 91.0(14) . . ?
C24 C27 C28 109.2(10) . . ?
C26 C27 C29 54.3(11) . . ?
C24 C27 C29 86.7(9) . . ?
C28 C27 C29 36.9(7) . . ?
C29 C28 C143 131.0(17) . . ?
C29 C28 C27 87.4(13) . . ?
C143 C28 C27 111.2(13) . . ?
C29 C28 C30 54.2(12) . . ?
C143 C28 C30 76.9(12) . . ?
C27 C28 C30 110.7(12) . . ?
C29 C28 C26 53.2(11) . . ?
C143 C28 C26 128.5(13) . . ?
C27 C28 C26 34.4(7) . . ?
C30 C28 C26 85.0(11) . . ?
C28 C29 C30 88.3(15) . . ?
C28 C29 C26 90.5(14) . . ?
C30 C29 C26 114.0(14) . . ?
C28 C29 C27 55.7(11) . . ?
C30 C29 C27 111.7(13) . . ?
C26 C29 C27 35.0(8) . . ?
C29 C30 C28 37.6(9) . . ?
C33 C31 N3 110.5(8) . . ?
C33 C31 C32 37.5(7) . . ?
N3 C31 C32 115.7(6) . . ?
C33 C32 C34 72.1(13) . . ?
C33 C32 C35 106.5(14) . . ?
C34 C32 C35 34.4(7) . . ?
C33 C32 C31 64.1(12) . . ?
C34 C32 C31 97.9(9) . . ?
C35 C32 C31 113.4(9) . . ?
C32 C33 C31 78.4(13) . . ?
C32 C33 C34 70.1(13) . . ?
C31 C33 C34 102.9(11) . . ?
C35 C34 C32 75.0(13) . . ?
C35 C34 C33 112.7(16) . . ?
C32 C34 C33 37.8(8) . . ?
C35 C34 C36 44.4(11) . . ?
C32 C34 C36 92.4(11) . . ?
C33 C34 C36 119.6(12) . . ?
C34 C35 C36 107.0(16) . . ?
C34 C35 C32 70.6(13) . . ?
C36 C35 C32 113.6(11) . . ?
C35 C36 C34 28.6(7) . . ?
N3 C37 C38 113.4(5) . . ?
C40 C38 C37 109.9(7) . . ?
C40 C38 C39 24.3(6) . . ?
C37 C38 C39 107.8(6) . . ?
C40 C39 C42 100.1(18) . . ?
C40 C39 C41 70.7(16) . . ?
C42 C39 C41 29.5(7) . . ?
C40 C39 C38 49.8(14) . . ?
C42 C39 C38 111.5(10) . . ?
C41 C39 C38 90.3(8) . . ?
C39 C40 C38 106.0(18) . . ?
C39 C40 C41 83.3(17) . . ?
C38 C40 C41 108.8(10) . . ?
C39 C40 C42 57.0(16) . . ?
C38 C40 C42 115.0(10) . . ?
C41 C40 C42 26.4(7) . . ?
C42 C41 C40 95.8(19) . . ?
C42 C41 C39 69.9(17) . . ?
C40 C41 C39 26.0(6) . . ?
C41 C42 C39 80.6(18) . . ?
C41 C42 C40 57.8(16) . . ?
C39 C42 C40 22.9(6) . . ?
C44 C43 N3 114.3(5) . . ?
C43 C44 C45 108.8(7) . . ?
C47 C45 C46 80.5(15) . . ?
C47 C45 C44 121.9(13) . . ?
C46 C45 C44 130.3(14) . . ?
C45 C46 C47 46.0(11) . . ?
C45 C47 C46 53.5(12) . . ?
C49 C48 C50 107(2) . . ?
C49 C48 N4 64.5(17) . . ?
C50 C48 N4 114.5(9) . . ?
C48 C49 N4 91.2(19) . . ?
C48 C49 C50 50.7(16) . . ?
N4 C49 C50 105.7(10) . . ?
C52 C50 C48 109.4(12) . . ?
C52 C50 C49 108.5(11) . . ?
C48 C50 C49 22.0(6) . . ?
C52 C50 C51 30.1(8) . . ?
C48 C50 C51 106.9(10) . . ?
C49 C50 C51 117.7(9) . . ?
C52 C51 C54 169(2) . . ?
C52 C51 C53 69.1(16) . . ?
C54 C51 C53 116.9(15) . . ?
C52 C51 C50 49.4(14) . . ?
C54 C51 C50 120.2(13) . . ?
C53 C51 C50 89.6(12) . . ?
C51 C52 C50 100.5(18) . . ?
C51 C52 C53 75.3(17) . . ?
C50 C52 C53 110.4(15) . . ?
C52 C53 C51 35.6(9) . . ?
C56 C55 N4 111.4(6) . . ?
C55 C56 C57 108.1(8) . . ?
C56 C57 C58 110.4(8) . . ?
C60 C59 N4 113.3(7) . . ?
C59 C60 C61 109.3(10) . . ?
C62 C61 C60 121.0(14) . . ?
N4 C63 C64 111.6(7) . . ?
C63 C64 C65 110.3(8) . . ?
C66 C65 C64 110.6(9) . . ?
C68 C67 N5 112.5(5) . . ?
C67 C68 C69 108.2(6) . . ?
C71 C69 C70 79.7(16) . . ?
C71 C69 C68 103.7(13) . . ?
C70 C69 C68 114.6(9) . . ?
C69 C70 C71 44.0(8) . . ?
C69 C71 C70 56.3(16) . . ?
C73 C72 N5 115.0(5) . . ?
C72 C73 C74 108.3(5) . . ?
C75 C74 C73 112.9(6) . . ?
N5 C76 C77 112.3(6) . . ?
C76 C77 C78 103.9(8) . . ?
C79 C78 C77 102.6(11) . . ?
N5 C80 C81 112.0(5) . . ?
C82 C81 C80 109.1(6) . . ?
C81 C82 C83 110.8(7) . . ?
N6 C84 C85 113.7(4) . . ?
C84 C85 C86 108.4(5) . . ?
C85 C86 C87 108.9(7) . . ?
N6 C88 C89 114.3(4) . . ?
C90 C89 C88 107.1(4) . . ?
C89 C90 C91 111.9(4) . . ?
N6 C92 C93 114.9(5) . . ?
C94 C93 C92 109.3(5) . . ?
C93 C94 C95 110.0(6) . . ?
N6 C96 C97 115.1(4) . . ?
C96 C97 C98 111.3(5) . . ?
C97 C98 C99 111.7(6) . . ?
N7 C100 C101 116.1(4) . . ?
C100 C101 C102 107.2(4) . . ?
C103 C102 C101 111.5(5) . . ?
C105 C104 N7 115.0(4) . . ?
C106 C105 C104 109.1(4) . . ?
C105 C106 C107 111.0(5) . . ?
N7 C108 C109 114.2(4) . . ?
C108 C109 C110 107.8(4) . . ?
C111 C110 C109 112.5(5) . . ?
N7 C112 C113 114.0(4) . . ?
C114 C113 C112 109.0(4) . . ?
C113 C114 C115 113.2(6) . . ?
C126 C116 C117 77.8(15) . . ?
C126 C116 C119 113.9(16) . . ?
C117 C116 C119 36.5(9) . . ?
C126 C116 C127 51.6(13) . . ?
C117 C116 C127 85.5(14) . . ?
C119 C116 C127 111.7(14) . . ?
C126 C116 C118 123.1(16) . . ?
C117 C116 C118 59.1(10) . . ?
C119 C116 C118 31.3(6) . . ?
C127 C116 C118 142.5(14) . . ?
C126 C116 C120 162.1(17) . . ?
C117 C116 C120 104.6(13) . . ?
C119 C116 C120 68.6(9) . . ?
C127 C116 C120 145.6(14) . . ?
C118 C116 C120 49.6(7) . . ?
C119 C117 C116 89.8(16) . . ?
C119 C117 C118 32.7(10) . . ?
C116 C117 C118 76.2(12) . . ?
C119 C117 C126 139.3(18) . . ?
C116 C117 C126 50.3(11) . . ?
C118 C117 C126 115.5(13) . . ?
C119 C117 C127 126.6(16) . . ?
C116 C117 C127 54.9(11) . . ?
C118 C117 C127 129.5(12) . . ?
C126 C117 C127 40.7(10) . . ?
C119 C118 N2 114.3(15) . . ?
C119 C118 C117 33.6(10) . . ?
N2 C118 C117 143.0(13) . . ?
C119 C118 C142 142.2(14) . . ?
N2 C118 C142 87.2(11) . . ?
C117 C118 C142 112.3(10) . . ?
C119 C118 C120 106.5(13) . . ?
N2 C118 C120 89.8(11) . . ?
C117 C118 C120 113.6(10) . . ?
C142 C118 C120 104.2(9) . . ?
C119 C118 N2A 78.7(12) . . ?
N2 C118 N2A 36.9(9) . . ?
C117 C118 N2A 106.3(10) . . ?
C142 C118 N2A 111.0(9) . . ?
C120 C118 N2A 109.6(9) . . ?
C119 C118 C116 63.6(12) . . ?
N2 C118 C116 160.7(13) . . ?
C117 C118 C116 44.7(8) . . ?
C142 C118 C116 105.7(10) . . ?
C120 C118 C116 73.4(9) . . ?
N2A C118 C116 140.7(10) . . ?
C119 C118 C141 149.7(13) . . ?
N2 C118 C141 64.5(10) . . ?
C117 C118 C141 129.9(9) . . ?
C142 C118 C141 22.7(5) . . ?
C120 C118 C141 103.8(9) . . ?
N2A C118 C141 90.3(8) . . ?
C116 C118 C141 127.9(9) . . ?
C119 C118 C121 120.2(12) . . ?
N2 C118 C121 48.3(9) . . ?
C117 C118 C121 146.9(9) . . ?
C142 C118 C121 97.5(8) . . ?
C120 C118 C121 41.5(6) . . ?
N2A C118 C121 74.3(7) . . ?
C116 C118 C121 114.6(8) . . ?
C141 C118 C121 82.8(7) . . ?
C118 C119 C117 113.6(18) . . ?
C118 C119 N2 32.8(9) . . ?
C117 C119 N2 141.8(16) . . ?
C118 C119 C116 85.1(13) . . ?
C117 C119 C116 53.7(13) . . ?
N2 C119 C116 115.6(11) . . ?
C118 C119 N2A 69.5(11) . . ?
C117 C119 N2A 147.2(16) . . ?
N2 C119 N2A 37.4(6) . . ?
C116 C119 N2A 152.3(12) . . ?
C118 C119 C120 48.1(10) . . ?
C117 C119 C120 118.6(15) . . ?
N2 C119 C120 59.4(7) . . ?
C116 C119 C120 65.6(9) . . ?
N2A C119 C120 88.5(9) . . ?
C121 C120 C118 86.6(10) . . ?
C121 C120 C125 101.2(11) . . ?
C118 C120 C125 111.8(11) . . ?
C121 C120 N2 56.7(8) . . ?
C118 C120 N2 30.0(5) . . ?
C125 C120 N2 113.1(10) . . ?
C121 C120 C116 142.9(12) . . ?
C118 C120 C116 57.1(8) . . ?
C125 C120 C116 87.4(10) . . ?
N2 C120 C116 86.7(8) . . ?
C121 C120 C119 98.2(10) . . ?
C118 C120 C119 25.4(5) . . ?
C125 C120 C119 87.3(9) . . ?
N2 C120 C119 46.3(6) . . ?
C116 C120 C119 45.8(7) . . ?
C120 C121 N2 77.7(9) . . ?
C120 C121 C145 97.8(10) . . ?
N2 C121 C145 113.8(9) . . ?
C120 C121 C118 51.8(8) . . ?
N2 C121 C118 25.8(4) . . ?
C145 C121 C118 113.5(8) . . ?
C145 C123 C124 102.7(9) . . ?
C120 C125 C145 78.7(9) . . ?
C116 C126 C127 79.8(17) . . ?
C116 C126 C117 51.9(12) . . ?
C127 C126 C117 86.8(16) . . ?
C116 C126 C147 141(2) . . ?
C127 C126 C147 69.0(17) . . ?
C117 C126 C147 101.6(17) . . ?
C126 C127 C116 48.6(13) . . ?
C126 C127 C147 64.7(17) . . ?
C116 C127 C147 109.6(18) . . ?
C126 C127 C117 52.5(13) . . ?
C116 C127 C117 39.6(9) . . ?
C147 C127 C117 84.8(15) . . ?
C131 C128 C129 89(2) . . ?
C131 C128 C130 41.3(14) . . ?
C129 C128 C130 77.0(17) . . ?
C131 C128 C132 137.1(18) . . ?
C129 C128 C132 48.7(15) . . ?
C130 C128 C132 108.9(10) . . ?
C128 C129 C132 83(2) . . ?
C128 C129 C131 41.8(13) . . ?
C132 C129 C131 125(2) . . ?
C128 C129 C130 61.7(15) . . ?
C132 C129 C130 121(2) . . ?
C131 C129 C130 36.5(11) . . ?
N2A C130 C131 108(2) . . ?
N2A C130 C128 148.7(17) . . ?
C131 C130 C128 41.1(14) . . ?
N2A C130 N2 36.7(11) . . ?
C131 C130 N2 81.6(16) . . ?
C128 C130 N2 116.0(10) . . ?
N2A C130 C129 142.9(18) . . ?
C131 C130 C129 62.6(17) . . ?
C128 C130 C129 41.3(10) . . ?
N2 C130 C129 141.9(13) . . ?
C128 C131 C130 98(2) . . ?
C128 C131 C129 48.9(15) . . ?
C130 C131 C129 80.9(19) . . ?
C128 C131 N2A 130(2) . . ?
C130 C131 N2A 32.5(11) . . ?
C129 C131 N2A 106.1(18) . . ?
C128 C131 N2 144(2) . . ?
C130 C131 N2 63.5(14) . . ?
C129 C131 N2 142.1(19) . . ?
N2A C131 N2 36.0(7) . . ?
C129 C132 C133 133.9(19) . . ?
C129 C132 C128 47.8(15) . . ?
C133 C132 C128 115.1(11) . . ?
C136 C134 C148 157.0(19) . . ?
C136 C134 C135 46.0(12) . . ?
C148 C134 C135 114.5(13) . . ?
C9 C135 C136 105.4(18) . . ?
C9 C135 C134 144.4(17) . . ?
C136 C135 C134 39.1(10) . . ?
C9 C135 C10 34.7(11) . . ?
C136 C135 C10 80.1(13) . . ?
C134 C135 C10 116.6(11) . . ?
C134 C136 C135 94.9(17) . . ?
C134 C136 C9 127.3(17) . . ?
C135 C136 C9 32.5(9) . . ?
C134 C136 C10 149.0(16) . . ?
C135 C136 C10 61.2(11) . . ?
C9 C136 C10 33.2(6) . . ?
C139 C138 C142 108.8(8) . . ?
C139 C138 C141 114.1(8) . . ?
C142 C138 C141 24.5(5) . . ?
C138 C139 C140 111.3(7) . . ?
C142 C141 N2 92.9(17) . . ?
C142 C141 C138 77.6(16) . . ?
N2 C141 C138 112.3(8) . . ?
C142 C141 C118 62.1(15) . . ?
N2 C141 C118 30.8(4) . . ?
C138 C141 C118 101.7(8) . . ?
C141 C142 C118 95.1(17) . . ?
C141 C142 C138 77.9(16) . . ?
C118 C142 C138 111.2(9) . . ?
C141 C142 N2 64.4(15) . . ?
C118 C142 N2 30.8(5) . . ?
C138 C142 N2 104.0(8) . . ?
C18 C144 C19 85.1(12) . . ?
C18 C144 N1A 97.7(12) . . ?
C19 C144 N1A 110.8(9) . . ?
C18 C144 N1 65.9(11) . . ?
C19 C144 N1 105.5(9) . . ?
N1A C144 N1 31.8(4) . . ?
C18 C144 C20 55.7(11) . . ?
C19 C144 C20 29.9(6) . . ?
N1A C144 C20 115.8(9) . . ?
N1 C144 C20 95.2(8) . . ?
C121 C145 C123 114.1(9) . . ?
C121 C145 C125 82.3(8) . . ?
C123 C145 C125 103.2(9) . . ?
C146 C147 C126 112(3) . . ?
C146 C147 C127 110(3) . . ?
C126 C147 C127 46.3(13) . . ?
N1A N1 C2 106.7(13) . . ?
N1A N1 C3 137.1(12) . . ?
C2 N1 C3 30.5(8) . . ?
N1A N1 C18 101.2(11) . . ?
C2 N1 C18 133.5(11) . . ?
C3 N1 C18 112.2(8) . . ?
N1A N1 C11 84.4(10) . . ?
C2 N1 C11 115.5(11) . . ?
C3 N1 C11 111.7(8) . . ?
C18 N1 C11 103.5(8) . . ?
N1A N1 C1 33.9(8) . . ?
C2 N1 C1 77.3(10) . . ?
C3 N1 C1 106.2(8) . . ?
C18 N1 C1 111.0(8) . . ?
C11 N1 C1 112.4(8) . . ?
N1A N1 C144 69.1(9) . . ?
C2 N1 C144 143.3(11) . . ?
C3 N1 C144 138.6(8) . . ?
C18 N1 C144 32.1(5) . . ?
C11 N1 C144 100.6(8) . . ?
C1 N1 C144 83.3(7) . . ?
N1A N1 C4 165.5(12) . . ?
C2 N1 C4 60.5(9) . . ?
C3 N1 C4 30.7(6) . . ?
C18 N1 C4 93.0(8) . . ?
C11 N1 C4 95.1(8) . . ?
C1 N1 C4 136.7(9) . . ?
C144 N1 C4 125.0(8) . . ?
N1A N1 C12 55.4(9) . . ?
C2 N1 C12 119.5(10) . . ?
C3 N1 C12 131.4(8) . . ?
C18 N1 C12 106.9(8) . . ?
C11 N1 C12 29.0(5) . . ?
C1 N1 C12 84.8(7) . . ?
C144 N1 C12 88.9(7) . . ?
C4 N1 C12 123.0(8) . . ?
N1 N1A C1 114.5(14) . . ?
N1 N1A C10 144.3(13) . . ?
C1 N1A C10 29.8(9) . . ?
N1 N1A C12 96.1(11) . . ?
C1 N1A C12 134.9(12) . . ?
C10 N1A C12 113.0(9) . . ?
N1 N1A C2 40.0(8) . . ?
C1 N1A C2 79.5(11) . . ?
C10 N1A C2 107.4(9) . . ?
C12 N1A C2 110.4(9) . . ?
N1 N1A C144 79.1(10) . . ?
C1 N1A C144 112.7(11) . . ?
C10 N1A C144 111.0(8) . . ?
C12 N1A C144 104.7(8) . . ?
C2 N1A C144 110.3(9) . . ?
N1 N1A C11 64.1(9) . . ?
C1 N1A C11 149.5(12) . . ?
C10 N1A C11 141.9(9) . . ?
C12 N1A C11 31.9(6) . . ?
C2 N1A C11 84.8(8) . . ?
C144 N1A C11 97.2(8) . . ?
N1 N1A C9 167.7(11) . . ?
C1 N1A C9 62.4(10) . . ?
C10 N1A C9 33.9(6) . . ?
C12 N1A C9 93.6(8) . . ?
C2 N1A C9 141.3(9) . . ?
C144 N1A C9 91.2(8) . . ?
C11 N1A C9 125.2(8) . . ?
N1 N1A C18 51.6(8) . . ?
C1 N1A C18 120.9(11) . . ?
C10 N1A C18 132.4(8) . . ?
C12 N1A C18 103.9(8) . . ?
C2 N1A C18 85.6(7) . . ?
C144 N1A C18 27.4(5) . . ?
C11 N1A C18 83.4(7) . . ?
C9 N1A C18 118.5(7) . . ?
C25 N3 C43 97.9(6) . . ?
C25 N3 C37 125.1(7) . . ?
C43 N3 C37 111.2(5) . . ?
C25 N3 C31 104.3(6) . . ?
C43 N3 C31 110.5(5) . . ?
C37 N3 C31 107.1(4) . . ?
C25 N3 C24 25.4(5) . . ?
C43 N3 C24 111.4(5) . . ?
C37 N3 C24 99.7(6) . . ?
C31 N3 C24 116.4(6) . . ?
C49 N4 C63 103.6(8) . . ?
C49 N4 C55 97.8(7) . . ?
C63 N4 C55 112.0(8) . . ?
C49 N4 C59 122.9(9) . . ?
C63 N4 C59 106.3(6) . . ?
C55 N4 C59 113.8(6) . . ?
C49 N4 C48 24.3(6) . . ?
C63 N4 C48 114.8(7) . . ?
C55 N4 C48 110.7(6) . . ?
C59 N4 C48 98.6(8) . . ?
C67 N5 C80 104.8(5) . . ?
C67 N5 C76 111.7(5) . . ?
C80 N5 C76 113.0(6) . . ?
C67 N5 C72 111.9(5) . . ?
C80 N5 C72 111.3(5) . . ?
C76 N5 C72 104.3(4) . . ?
C96 N6 C92 106.6(4) . . ?
C96 N6 C84 110.9(4) . . ?
C92 N6 C84 110.7(4) . . ?
C96 N6 C88 111.6(4) . . ?
C92 N6 C88 112.0(4) . . ?
C84 N6 C88 105.1(4) . . ?
C112 N7 C100 112.4(4) . . ?
C112 N7 C108 111.9(4) . . ?
C100 N7 C108 105.2(3) . . ?
C112 N7 C104 105.4(4) . . ?
C100 N7 C104 111.2(4) . . ?
C108 N7 C104 110.8(4) . . ?
C118 N2 N2A 111.7(14) . . ?
C118 N2 C119 32.8(9) . . ?
N2A N2 C119 80.0(11) . . ?
C118 N2 C121 105.9(11) . . ?
N2A N2 C121 115.0(11) . . ?
C119 N2 C121 113.9(8) . . ?
C118 N2 C141 84.7(11) . . ?
N2A N2 C141 129.3(12) . . ?
C119 N2 C141 111.9(9) . . ?
C121 N2 C141 104.7(8) . . ?
C118 N2 C130 136.4(12) . . ?
N2A N2 C130 29.6(9) . . ?
C119 N2 C130 107.8(9) . . ?
C121 N2 C130 110.6(8) . . ?
C141 N2 C130 107.7(8) . . ?
C118 N2 C131 171.0(14) . . ?
N2A N2 C131 59.4(11) . . ?
C119 N2 C131 138.8(11) . . ?
C121 N2 C131 80.5(9) . . ?
C141 N2 C131 100.0(10) . . ?
C130 N2 C131 34.9(8) . . ?
C118 N2 C142 62.0(10) . . ?
N2A N2 C142 135.8(11) . . ?
C119 N2 C142 90.6(8) . . ?
C121 N2 C142 108.3(8) . . ?
C141 N2 C142 22.7(5) . . ?
C130 N2 C142 124.2(8) . . ?
C131 N2 C142 122.6(10) . . ?
C118 N2 C120 60.3(9) . . ?
N2A N2 C120 129.6(12) . . ?
C119 N2 C120 74.3(8) . . ?
C121 N2 C120 45.7(7) . . ?
C141 N2 C120 100.6(8) . . ?
C130 N2 C120 147.8(9) . . ?
C131 N2 C120 125.6(10) . . ?
C142 N2 C120 87.4(7) . . ?
C130 N2A N2 113.7(18) . . ?
C130 N2A C131 39.4(13) . . ?
N2 N2A C131 84.6(13) . . ?
C130 N2A C118 139.7(16) . . ?
N2 N2A C118 31.5(8) . . ?
C131 N2A C118 116.0(13) . . ?
C130 N2A C119 161.7(17) . . ?
N2 N2A C119 62.6(10) . . ?
C131 N2A C119 146.5(14) . . ?
C118 N2A C119 31.8(5) . . ?
V2 O1 V1 162.4(3) . . ?
V3 O2 V2 123.54(19) . . ?
V3 O3 V4 162.7(3) . . ?
V5 O4 V4 165.6(2) . . ?
V6 O5 V5 121.92(17) . . ?
V6 O6 V1 170.0(3) . . ?
V6 O7 V7 128.8(2) . . ?
V7 O8 V4 155.1(3) . . ?
V8 O9 V7 135.7(2) . . ?
V8 O10 V1 173.8(2) . . ?
V8 O11 V9 122.86(19) . . ?
V9 O12 V4 165.3(3) . . ?
V10 O13 V9 138.5(2) . . ?
V10 O14 V1 155.1(2) . . ?
V3 O15 V10 125.6(2) . . ?
V2 O21 V5 136.51(19) . . ?
V11 O27 V12 132.3(2) . . ?
V13 O28 V12 154.4(3) . . ?
V13 O29 V14 132.9(2) . . ?
V11 O30 V14 151.3(2) . . ?
V13 O33 V15 143.4(2) . . ?
V11 O34 V15 143.5(2) . . ?
O26 V1 O1 105.99(19) . . ?
O26 V1 O10 106.2(2) . . ?
O1 V1 O10 147.8(2) . . ?
O26 V1 O6 108.01(19) . . ?
O1 V1 O6 84.79(15) . . ?
O10 V1 O6 84.75(16) . . ?
O26 V1 O14 106.87(18) . . ?
O1 V1 O14 86.00(15) . . ?
O10 V1 O14 85.42(16) . . ?
O6 V1 O14 145.12(17) . . ?
O25 V2 O1 107.7(2) . . ?
O25 V2 O21 108.52(16) . . ?
O1 V2 O21 111.52(17) . . ?
O25 V2 O2 108.44(18) . . ?
O1 V2 O2 109.14(17) . . ?
O21 V2 O2 111.37(16) . . ?
O24 V3 O3 110.6(3) . . ?
O24 V3 O2 108.52(19) . . ?
O3 V3 O2 109.47(18) . . ?
O24 V3 O15 108.78(19) . . ?
O3 V3 O15 108.72(19) . . ?
O2 V3 O15 110.75(18) . . ?
O23 V4 O3 109.4(2) . . ?
O23 V4 O8 109.1(2) . . ?
O3 V4 O8 141.6(2) . . ?
O23 V4 O4 103.22(17) . . ?
O3 V4 O4 84.52(16) . . ?
O8 V4 O4 87.30(16) . . ?
O23 V4 O12 104.64(18) . . ?
O3 V4 O12 84.91(17) . . ?
O8 V4 O12 85.09(16) . . ?
O4 V4 O12 152.10(17) . . ?
O22 V5 O4 109.01(18) . . ?
O22 V5 O21 108.15(17) . . ?
O4 V5 O21 111.92(16) . . ?
O22 V5 O5 108.74(17) . . ?
O4 V5 O5 109.34(17) . . ?
O21 V5 O5 109.62(16) . . ?
O20 V6 O6 110.3(2) . . ?
O20 V6 O7 107.99(19) . . ?
O6 V6 O7 109.56(18) . . ?
O20 V6 O5 108.00(18) . . ?
O6 V6 O5 110.30(17) . . ?
O7 V6 O5 110.62(16) . . ?
O19 V7 O8 108.4(2) . . ?
O19 V7 O9 107.26(17) . . ?
O8 V7 O9 111.51(18) . . ?
O19 V7 O7 107.92(19) . . ?
O8 V7 O7 110.18(17) . . ?
O9 V7 O7 111.37(17) . . ?
O18 V8 O10 110.2(3) . . ?
O18 V8 O9 109.0(2) . . ?
O10 V8 O9 109.67(18) . . ?
O18 V8 O11 108.45(18) . . ?
O10 V8 O11 108.88(19) . . ?
O9 V8 O11 110.64(17) . . ?
O17 V9 O12 109.4(2) . . ?
O17 V9 O13 107.5(2) . . ?
O12 V9 O13 111.13(18) . . ?
O17 V9 O11 107.2(2) . . ?
O12 V9 O11 109.53(18) . . ?
O13 V9 O11 112.00(17) . . ?
O16 V10 O14 108.9(2) . . ?
O16 V10 O13 107.65(19) . . ?
O14 V10 O13 111.67(18) . . ?
O16 V10 O15 107.54(19) . . ?
O14 V10 O15 110.12(17) . . ?
O13 V10 O15 110.86(18) . . ?
O40 V11 O34 108.8(2) . . ?
O40 V11 O30 107.9(2) . . ?
O34 V11 O30 110.8(2) . . ?
O40 V11 O27 109.3(2) . . ?
O34 V11 O27 110.7(2) . . ?
O30 V11 O27 109.15(19) . . ?
O38 V12 O39 108.5(2) . . ?
O38 V12 O28 110.8(2) . . ?
O39 V12 O28 108.2(2) . . ?
O38 V12 O27 110.4(2) . . ?
O39 V12 O27 111.1(2) . . ?
O28 V12 O27 107.69(17) . . ?
O37 V13 O33 109.48(19) . . ?
O37 V13 O28 109.7(2) . . ?
O33 V13 O28 110.1(2) . . ?
O37 V13 O29 107.8(2) . . ?
O33 V13 O29 110.1(2) . . ?
O28 V13 O29 109.64(18) . . ?
O31 V14 O32 109.0(2) . . ?
O31 V14 O30 109.8(2) . . ?
O32 V14 O30 110.7(2) . . ?
O31 V14 O29 108.5(2) . . ?
O32 V14 O29 110.2(2) . . ?
O30 V14 O29 108.65(17) . . ?
O36 V15 O35 108.0(3) . . ?
O36 V15 O33 109.2(3) . . ?
O35 V15 O33 109.1(2) . . ?
O36 V15 O34 110.7(2) . . ?
O35 V15 O34 111.2(2) . . ?
O33 V15 O34 108.53(18) . . ?

loop_
_geom_bond_atom_site_label_1
_geom_bond_atom_site_label_2
_geom_bond_distance
_geom_bond_site_symmetry_2
_geom_bond_publ_flag
C1 C10 0.834(13) . ?
C1 N1A 0.945(13) . ?
C1 C9 1.531(17) . ?
C1 N1 1.541(14) . ?
C1 C2 1.657(18) . ?
C2 C3 0.816(14) . ?
C2 N1 1.036(14) . ?
C2 C4 1.484(19) . ?
C2 N1A 1.544(16) . ?
C3 C4 0.864(15) . ?
C3 N1 1.517(15) . ?
C3 C6 1.531(18) . ?
C3 C5 1.70(2) . ?
C4 C6 0.890(16) . ?
C4 C5 1.53(2) . ?
C4 N1 1.689(17) . ?
C5 C7 0.85(2) . ?
C5 C6 1.06(2) . ?
C5 C8 1.95(3) . ?
C6 C7 1.52(2) . ?
C7 C8 1.19(2) . ?
C9 C135 0.888(15) . ?
C9 C10 0.963(15) . ?
C9 C136 1.592(19) . ?
C9 N1A 1.719(16) . ?
C10 N1A 1.508(15) . ?
C10 C135 1.550(19) . ?
C10 C136 1.743(19) . ?
C11 C12 0.899(14) . ?
C11 N1 1.528(14) . ?
C11 C13 1.563(17) . ?
C11 N1A 1.690(14) . ?
C11 C14 1.950(18) . ?
C12 N1A 1.527(15) . ?
C12 C14 1.573(18) . ?
C12 C13 1.618(18) . ?
C12 N1 1.846(15) . ?
C13 C14 0.841(16) . ?
C13 C15 1.67(2) . ?
C14 C15 1.636(19) . ?
C15 C16 1.53(2) . ?
C18 C144 0.885(13) . ?
C18 N1 1.521(14) . ?
C18 C20 1.559(18) . ?
C18 C19 1.711(15) . ?
C18 N1A 1.903(14) . ?
C19 C20 0.938(16) . ?
C19 C22 1.027(18) . ?
C19 C144 1.543(16) . ?
C19 C21 1.567(15) . ?
C20 C21 1.382(18) . ?
C20 C22 1.49(2) . ?
C20 C144 1.876(19) . ?
C21 C22 1.038(18) . ?
C21 C23 1.580(13) . ?
C22 C23 1.678(19) . ?
C24 C25 0.696(13) . ?
C24 C26 1.41(2) . ?
C24 C27 1.531(17) . ?
C24 N3 1.618(12) . ?
C25 N3 1.504(12) . ?
C25 C26 1.54(2) . ?
C26 C27 1.079(19) . ?
C26 C29 1.53(2) . ?
C26 C28 1.91(2) . ?
C27 C28 1.556(19) . ?
C27 C29 1.882(19) . ?
C28 C29 1.13(2) . ?
C28 C143 1.55(2) . ?
C28 C30 1.85(3) . ?
C29 C30 1.50(3) . ?
C31 C33 1.512(18) . ?
C31 N3 1.533(9) . ?
C31 C32 1.647(14) . ?
C32 C33 1.024(18) . ?
C32 C34 1.57(2) . ?
C32 C35 1.610(16) . ?
C33 C34 1.59(2) . ?
C34 C35 0.941(17) . ?
C34 C36 1.88(2) . ?
C35 C36 1.38(2) . ?
C37 N3 1.534(8) . ?
C37 C38 1.533(9) . ?
C38 C40 1.376(14) . ?
C38 C39 1.733(15) . ?
C39 C40 0.741(15) . ?
C39 C42 1.60(2) . ?
C39 C41 1.679(18) . ?
C40 C41 1.595(17) . ?
C40 C42 1.88(2) . ?
C41 C42 0.837(19) . ?
C43 C44 1.529(9) . ?
C43 N3 1.529(8) . ?
C44 C45 1.533(13) . ?
C45 C47 1.18(2) . ?
C45 C46 1.32(2) . ?
C46 C47 1.62(3) . ?
C48 C49 0.682(16) . ?
C48 C50 1.407(16) . ?
C48 N4 1.656(14) . ?
C49 N4 1.496(15) . ?
C49 C50 1.735(19) . ?
C50 C52 1.341(18) . ?
C50 C51 1.737(18) . ?
C51 C52 0.886(18) . ?
C51 C54 1.43(2) . ?
C51 C53 1.47(2) . ?
C52 C53 1.42(2) . ?
C55 C56 1.525(12) . ?
C55 N4 1.548(12) . ?
C56 C57 1.545(14) . ?
C57 C58 1.583(12) . ?
C59 C60 1.537(13) . ?
C59 N4 1.612(12) . ?
C60 C61 1.555(16) . ?
C61 C62 1.25(3) . ?
C63 N4 1.500(11) . ?
C63 C64 1.511(15) . ?
C64 C65 1.556(12) . ?
C65 C66 1.510(15) . ?
C67 C68 1.515(10) . ?
C67 N5 1.527(7) . ?
C68 C69 1.565(10) . ?
C69 C71 1.21(3) . ?
C69 C70 1.447(15) . ?
C70 C71 1.71(4) . ?
C72 C73 1.534(8) . ?
C72 N5 1.537(8) . ?
C73 C74 1.553(9) . ?
C74 C75 1.538(10) . ?
C76 N5 1.536(8) . ?
C76 C77 1.553(11) . ?
C77 C78 1.613(15) . ?
C78 C79 1.561(18) . ?
C80 N5 1.529(8) . ?
C80 C81 1.550(9) . ?
C81 C82 1.478(10) . ?
C82 C83 1.552(11) . ?
C84 N6 1.524(7) . ?
C84 C85 1.532(8) . ?
C85 C86 1.540(9) . ?
C86 C87 1.538(11) . ?
C88 N6 1.535(6) . ?
C88 C89 1.544(7) . ?
C89 C90 1.548(7) . ?
C90 C91 1.547(8) . ?
C92 N6 1.524(7) . ?
C92 C93 1.549(9) . ?
C93 C94 1.515(10) . ?
C94 C95 1.551(10) . ?
C96 N6 1.520(7) . ?
C96 C97 1.525(8) . ?
C97 C98 1.546(10) . ?
C98 C99 1.560(13) . ?
C100 N7 1.525(6) . ?
C100 C101 1.531(7) . ?
C101 C102 1.535(7) . ?
C102 C103 1.534(8) . ?
C104 C105 1.530(7) . ?
C104 N7 1.530(6) . ?
C105 C106 1.529(7) . ?
C106 C107 1.537(9) . ?
C108 N7 1.526(6) . ?
C108 C109 1.537(7) . ?
C109 C110 1.559(7) . ?
C110 C111 1.541(9) . ?
C112 N7 1.524(6) . ?
C112 C113 1.539(8) . ?
C113 C114 1.535(8) . ?
C114 C115 1.547(9) . ?
C116 C126 1.20(2) . ?
C116 C117 1.23(2) . ?
C116 C119 1.53(2) . ?
C116 C127 1.58(3) . ?
C116 C118 1.699(19) . ?
C116 C120 1.94(2) . ?
C117 C119 0.908(16) . ?
C117 C118 1.501(18) . ?
C117 C126 1.53(2) . ?
C117 C127 1.92(3) . ?
C118 C119 0.886(13) . ?
C118 N2 0.886(11) . ?
C118 C142 1.528(15) . ?
C118 C120 1.540(17) . ?
C118 N2A 1.578(16) . ?
C118 C141 1.722(15) . ?
C118 C121 1.956(15) . ?
C119 N2 1.489(16) . ?
C119 N2A 1.651(18) . ?
C119 C120 1.983(19) . ?
C120 C121 1.299(17) . ?
C120 C125 1.57(2) . ?
C120 N2 1.774(16) . ?
C121 N2 1.517(14) . ?
C121 C145 1.556(16) . ?
C123 C145 1.561(15) . ?
C123 C124 1.577(16) . ?
C125 C145 1.82(2) . ?
C126 C127 1.26(3) . ?
C126 C147 1.57(3) . ?
C127 C147 1.62(4) . ?
C128 C131 0.99(2) . ?
C128 C129 1.12(3) . ?
C128 C130 1.497(18) . ?
C128 C132 1.504(16) . ?
C129 C132 1.14(3) . ?
C129 C131 1.49(3) . ?
C129 C130 1.66(3) . ?
C130 N2A 0.843(14) . ?
C130 C131 1.00(2) . ?
C130 N2 1.562(15) . ?
C131 N2A 1.49(3) . ?
C131 N2 1.73(2) . ?
C132 C133 1.476(18) . ?
C134 C136 0.969(17) . ?
C134 C148 1.26(2) . ?
C134 C135 1.531(19) . ?
C135 C136 1.106(18) . ?
C138 C139 1.474(11) . ?
C138 C142 1.573(14) . ?
C138 C141 1.574(14) . ?
C139 C140 1.562(11) . ?
C141 C142 0.668(14) . ?
C141 N2 1.561(14) . ?
C142 N2 1.729(15) . ?
C144 N1A 1.570(14) . ?
C144 N1 1.650(14) . ?
C146 C147 1.52(4) . ?
N1 N1A 0.886(11) . ?
N2 N2A 1.019(14) . ?
O1 V2 1.685(3) . ?
O1 V1 1.934(3) . ?
O2 V3 1.796(3) . ?
O2 V2 1.800(3) . ?
O3 V3 1.685(4) . ?
O3 V4 1.927(4) . ?
O4 V5 1.682(3) . ?
O4 V4 1.950(3) . ?
O5 V6 1.802(3) . ?
O5 V5 1.807(3) . ?
O6 V6 1.675(3) . ?
O6 V1 1.955(3) . ?
O7 V6 1.796(3) . ?
O7 V7 1.803(4) . ?
O8 V7 1.688(4) . ?
O8 V4 1.941(4) . ?
O9 V8 1.796(3) . ?
O9 V7 1.797(3) . ?
O10 V8 1.671(4) . ?
O10 V1 1.936(4) . ?
O11 V8 1.803(4) . ?
O11 V9 1.809(4) . ?
O12 V9 1.676(4) . ?
O12 V4 1.956(4) . ?
O13 V10 1.799(4) . ?
O13 V9 1.798(4) . ?
O14 V10 1.679(4) . ?
O14 V1 1.958(3) . ?
O15 V3 1.796(4) . ?
O15 V10 1.804(4) . ?
O16 V10 1.608(4) . ?
O17 V9 1.612(4) . ?
O18 V8 1.603(4) . ?
O19 V7 1.615(4) . ?
O20 V6 1.614(4) . ?
O21 V2 1.793(3) . ?
O21 V5 1.806(3) . ?
O22 V5 1.614(3) . ?
O23 V4 1.583(4) . ?
O24 V3 1.610(4) . ?
O25 V2 1.615(4) . ?
O26 V1 1.582(4) . ?
O27 V11 1.760(4) . ?
O27 V12 1.853(4) . ?
O28 V13 1.741(4) . ?
O28 V12 1.830(4) . ?
O29 V13 1.761(4) . ?
O29 V14 1.834(4) . ?
O30 V11 1.744(4) . ?
O30 V14 1.831(4) . ?
O31 V14 1.620(4) . ?
O32 V14 1.626(4) . ?
O33 V13 1.740(4) . ?
O33 V15 1.841(4) . ?
O34 V11 1.740(4) . ?
O34 V15 1.849(4) . ?
O35 V15 1.613(4) . ?
O36 V15 1.609(5) . ?
O37 V13 1.603(4) . ?
O38 V12 1.623(4) . ?
O39 V12 1.627(4) . ?
O40 V11 1.609(4) . ?
